data_4118311
loop_
_publ_author_name
'Sven O. Sylvester'
'Jacqueline M. Cole'
'Paul G. Waddell'

_publ_section_title
;
 Photoconversion Bonding Mechanism in Ruthenium Sulfur Dioxide Linkage
 Photoisomers Revealed by in Situ Diffraction
;
_journal_name_full 'Journal of the American Chemical Society'
_journal_page_first 11860
_journal_page_last 11863
_journal_paper_doi 10.1021/ja303943q
_journal_volume 134
_journal_year 2012
_chemical_formula_moiety 'C5 H19 Cl2 N5 O3 Ru1 S1'
_chemical_formula_sum 'C5 H19 Cl2 N5 O3 Ru S'
_chemical_formula_weight 401.28
_chemical_name_systematic
;
 ?
;
_space_group_IT_number 62
_symmetry_cell_setting orthorhombic
_symmetry_space_group_name_Hall '-P 2n 2a'
_symmetry_space_group_name_H-M 'P m c n'
_atom_sites_solution_hydrogens geom
_atom_sites_solution_primary direct
_atom_sites_solution_secondary difmap
_audit_creation_date 2012-04-08T15:48:21-00:00
_audit_creation_method 'WinGX routine CIF_UPDATE'
_cell_angle_alpha 90
_cell_angle_beta 90
_cell_angle_gamma 90
_cell_formula_units_Z 4
_cell_length_a 7.027(3)
_cell_length_b 9.736(4)
_cell_length_c 21.428(9)
_cell_measurement_reflns_used 5965
_cell_measurement_temperature 130(2)
_cell_measurement_theta_max 33
_cell_measurement_theta_min 1.9
_cell_volume 1466.0(11)
_computing_cell_refinement
;
        CrystalClear-SM Expert 2.0 r4 (Rigaku, 2009)
;
_computing_data_collection
;
        CrystalClear-SM Expert 2.0 r4 (Rigaku, 2009)
;
_computing_data_reduction
;
        CrystalClear-SM Expert 2.0 r4 (Rigaku, 2009)
;
_computing_molecular_graphics 'Ortep-3 for Windows (Farrugia, 1997)'
_computing_publication_material 'WinGX publication routines (Farrugia, 1999)'
_computing_structure_refinement 'SHELXL-97 (Sheldrick, 2008)'
_diffrn_ambient_temperature 130(2)
_diffrn_detector_area_resol_mean 28.5714
_diffrn_measured_fraction_theta_full 0.982
_diffrn_measured_fraction_theta_max 0.893
_diffrn_measurement_device_type
;
        Rigaku Saturn724+ (2x2 bin mode)
;
_diffrn_measurement_method 'profile data from \w-scans'
_diffrn_radiation_monochromator graphite
_diffrn_radiation_type MoK\a
_diffrn_radiation_wavelength 0.71073
_diffrn_reflns_av_R_equivalents 0.0655
_diffrn_reflns_av_unetI/netI 0.0771
_diffrn_reflns_limit_h_max 6
_diffrn_reflns_limit_h_min -9
_diffrn_reflns_limit_k_max 14
_diffrn_reflns_limit_k_min -6
_diffrn_reflns_limit_l_max 31
_diffrn_reflns_limit_l_min -31
_diffrn_reflns_number 7392
_diffrn_reflns_theta_full 27.5
_diffrn_reflns_theta_max 33.01
_diffrn_reflns_theta_min 3.47
_diffrn_source 'Sealed Tube'
_exptl_absorpt_coefficient_mu 1.581
_exptl_absorpt_correction_T_max 1
_exptl_absorpt_correction_T_min 0.658
_exptl_absorpt_correction_type multi-scan
_exptl_crystal_colour Colorless
_exptl_crystal_density_diffrn 1.818
_exptl_crystal_description Prism
_exptl_crystal_F_000 808
_exptl_crystal_size_max 0.2
_exptl_crystal_size_mid 0.2
_exptl_crystal_size_min 0.2
_refine_diff_density_max 3.001
_refine_diff_density_min -3.375
_refine_diff_density_rms 0.241
_refine_ls_extinction_method none
_refine_ls_goodness_of_fit_ref 1.118
_refine_ls_hydrogen_treatment constr
_refine_ls_matrix_type full
_refine_ls_number_parameters 113
_refine_ls_number_reflns 2642
_refine_ls_number_restraints 1
_refine_ls_restrained_S_all 1.118
_refine_ls_R_factor_all 0.0839
_refine_ls_R_factor_gt 0.0622
_refine_ls_shift/su_max 0.001
_refine_ls_shift/su_mean 0
_refine_ls_structure_factor_coef Fsqd
_refine_ls_weighting_details 'calc w=1/[\s^2^(Fo^2^)+(0.0513P)^2^+4.4969P] where P=(Fo^2^+2Fc^2^)/3'
_refine_ls_weighting_scheme calc
_refine_ls_wR_factor_ref 0.1623
_reflns_number_gt 1934
_reflns_number_total 2642
_reflns_threshold_expression >2\s(I)
_cod_data_source_file ja303943q_si_002_14.cif
_cod_data_source_block pyr-130k-run-2
_cod_original_cell_volume 1465.9(11)
_cod_database_code 4118311

loop_
_symmetry_equiv_pos_as_xyz
'x, y, z'
'-x+1/2, -y+1/2, z+1/2'
'x+1/2, -y, -z'
'-x, y+1/2, -z+1/2'
'-x, -y, -z'
'x-1/2, y-1/2, -z-1/2'
'-x-1/2, y, z'
'x, -y-1/2, z-1/2'

loop_
_atom_site_label
_atom_site_fract_x
_atom_site_fract_y
_atom_site_fract_z
_atom_site_U_iso_or_equiv
_atom_site_adp_type
_atom_site_calc_flag
_atom_site_refinement_flags
_atom_site_occupancy
_atom_site_disorder_assembly
_atom_site_disorder_group
_atom_site_type_symbol
Ru1 0.25 0.78525(6) 0.58511(2) 0.03470(18) Uani d S 1 . . Ru
Cl1 -0.25 0.84357(16) 0.69700(7) 0.0357(3) Uani d S 1 . . Cl
Cl2 -0.25 0.77854(16) 0.47116(7) 0.0407(4) Uani d S 1 . . Cl
C1 0.25 0.7164(7) 0.7231(3) 0.0340(13) Uani d S 1 . . C
H1 0.25 0.6245 0.7081 0.041 Uiso calc SR 1 A . H
O3 -0.25 0.5987(5) 0.3477(2) 0.0478(13) Uani d S 1 . . O
N3 0.25 0.8200(5) 0.6809(2) 0.0297(10) Uani d S 1 A . n
N1 0.4702(6) 0.9321(4) 0.57794(18) 0.0407(9) Uani d . 1 A . n
H1A 0.5486 0.9093 0.5458 0.061 Uiso calc R 1 . . H
H1B 0.5379 0.9338 0.6141 0.061 Uiso calc R 1 . . H
H1C 0.4189 1.0165 0.5708 0.061 Uiso calc R 1 . . H
N2 0.4722(7) 0.6421(4) 0.60091(18) 0.0420(10) Uani d . 1 A . n
H2A 0.4217 0.5603 0.6131 0.063 Uiso calc R 1 . . H
H2B 0.5507 0.6744 0.6313 0.063 Uiso calc R 1 . . H
H2C 0.5397 0.6301 0.5651 0.063 Uiso calc R 1 . . H
C5 0.25 0.9488(7) 0.7027(4) 0.0414(15) Uani d S 1 . . C
H5 0.25 1.0226 0.6737 0.05 Uiso calc SR 1 A . H
C2 0.25 0.7379(8) 0.7860(3) 0.0475(18) Uani d S 1 A . C
H2 0.25 0.6625 0.8141 0.057 Uiso calc SR 1 . . H
C3 0.25 0.8725(9) 0.8082(4) 0.059(2) Uani d S 1 . . C
H3 0.25 0.8905 0.8518 0.071 Uiso calc SR 1 A . H
C4 0.25 0.9789(9) 0.7658(4) 0.056(2) Uani d S 1 A . C
H4 0.25 1.0716 0.7797 0.067 Uiso calc SR 1 . . H
S1 0.25 0.7302(3) 0.48837(15) 0.0248(11) Uiso d SP 0.442(8) A 1 S
O1 0.25 0.8326(9) 0.4389(4) 0.028(2) Uiso d SP 0.442(8) A 1 O
O2 0.25 0.5925(13) 0.4649(5) 0.026(3) Uiso d SP 0.442(8) A 1 O
O1A 0.25 0.816(2) 0.4991(12) 0.026(5) Uiso d SP 0.229(7) A 2 O
O2A 0.25 0.559(3) 0.4722(11) 0.029(5) Uiso d SP 0.229(7) A 2 O
S1A 0.25 0.7091(8) 0.4481(3) 0.035(2) Uiso d SP 0.229(7) A 2 S
S1B 0.1749(11) 0.6635(8) 0.4873(3) 0.035(2) Uiso d P 0.164(4) . 3 S
O2B 0.168(3) 0.5690(17) 0.4693(7) 0.021(3) Uiso d P 0.164(4) . 3 O
O1B 0.25 0.811(2) 0.4836(10) 0.039(5) Uiso d SP 0.328(9) . 3 O

loop_
_atom_site_aniso_label
_atom_site_aniso_U_11
_atom_site_aniso_U_22
_atom_site_aniso_U_33
_atom_site_aniso_U_12
_atom_site_aniso_U_13
_atom_site_aniso_U_23
Ru1 0.0395(3) 0.0380(3) 0.0266(2) 0 0 0.00960(18)
Cl1 0.0426(9) 0.0347(7) 0.0299(7) 0 0 0.0011(5)
Cl2 0.0590(11) 0.0343(7) 0.0289(7) 0 0 -0.0002(5)
C1 0.040(4) 0.031(3) 0.032(3) 0 0 0.001(2)
O3 0.079(4) 0.025(2) 0.039(2) 0 0 -0.0018(18)
N3 0.033(3) 0.024(2) 0.032(2) 0 0 0.0012(17)
N1 0.040(2) 0.040(2) 0.042(2) -0.0012(18) 0.0005(17) 0.0133(16)
N2 0.048(3) 0.042(2) 0.0350(19) 0.0058(19) 0.0084(18) -0.0035(16)
C5 0.038(4) 0.032(3) 0.055(4) 0 0 -0.009(3)
C2 0.061(5) 0.052(4) 0.029(3) 0 0 -0.001(3)
C3 0.079(7) 0.064(5) 0.036(4) 0 0 -0.017(4)
C4 0.061(5) 0.045(4) 0.063(5) 0 0 -0.020(4)

loop_
_atom_type_symbol
_atom_type_description
_atom_type_scat_dispersion_real
_atom_type_scat_dispersion_imag
_atom_type_scat_source
C C 0.0033 0.0016 'International Tables Vol C Tables 4.2.6.8 and 6.1.1.4'
H H 0 0 'International Tables Vol C Tables 4.2.6.8 and 6.1.1.4'
Cl Cl 0.1484 0.1585 'International Tables Vol C Tables 4.2.6.8 and 6.1.1.4'
N N 0.0061 0.0033 'International Tables Vol C Tables 4.2.6.8 and 6.1.1.4'
O O 0.0106 0.006 'International Tables Vol C Tables 4.2.6.8 and 6.1.1.4'
Ru Ru -1.2594 0.8363 'International Tables Vol C Tables 4.2.6.8 and 6.1.1.4'
S S 0.1246 0.1234 'International Tables Vol C Tables 4.2.6.8 and 6.1.1.4'

loop_
_geom_angle_atom_site_label_1
_geom_angle_atom_site_label_2
_geom_angle_atom_site_label_3
_geom_angle
_geom_angle_site_symmetry_1
_geom_angle_site_symmetry_3
O1A Ru1 N3 161.5(7) . .
O1A Ru1 N1 79.7(5) . .
N3 Ru1 N1 87.80(14) . .
O1A Ru1 N1 79.7(5) . 7_655
N3 Ru1 N1 87.80(14) . 7_655
N1 Ru1 N1 94.2(2) . 7_655
O1A Ru1 N2 105.2(5) . 7_655
N3 Ru1 N2 87.11(14) . 7_655
N1 Ru1 N2 174.90(15) . 7_655
N1 Ru1 N2 85.25(18) 7_655 7_655
O1A Ru1 N2 105.2(5) . .
N3 Ru1 N2 87.11(14) . .
N1 Ru1 N2 85.25(18) . .
N1 Ru1 N2 174.90(15) 7_655 .
N2 Ru1 N2 94.9(3) 7_655 .
O1A Ru1 S1 23.6(7) . .
N3 Ru1 S1 174.88(16) . .
N1 Ru1 S1 95.67(13) . .
N1 Ru1 S1 95.67(13) 7_655 .
N2 Ru1 S1 89.43(12) 7_655 .
N2 Ru1 S1 89.43(12) . .
O1A Ru1 O1B 2.5(11) . .
N3 Ru1 O1B 164.0(6) . .
N1 Ru1 O1B 81.3(4) . .
N1 Ru1 O1B 81.3(4) 7_655 .
N2 Ru1 O1B 103.6(4) 7_655 .
N2 Ru1 O1B 103.6(4) . .
S1 Ru1 O1B 21.1(5) . .
O1A Ru1 S1B 40.3(7) . .
N3 Ru1 S1B 156.5(2) . .
N1 Ru1 S1B 114.9(2) . .
N1 Ru1 S1B 96.1(2) 7_655 .
N2 Ru1 S1B 70.2(2) 7_655 .
N2 Ru1 S1B 88.7(2) . .
S1 Ru1 S1B 19.34(18) . .
O1B Ru1 S1B 37.9(5) . .
O1A Ru1 S1B 40.3(7) . 7_655
N3 Ru1 S1B 156.5(2) . 7_655
N1 Ru1 S1B 96.1(2) . 7_655
N1 Ru1 S1B 114.9(2) 7_655 7_655
N2 Ru1 S1B 88.7(2) 7_655 7_655
N2 Ru1 S1B 70.2(2) . 7_655
S1 Ru1 S1B 19.34(17) . 7_655
O1B Ru1 S1B 37.9(5) . 7_655
S1B Ru1 S1B 24.7(4) . 7_655
N3 C1 C2 123.0(6) . .
N3 C1 H1 118.5 . .
C2 C1 H1 118.5 . .
C5 N3 C1 117.7(6) . .
C5 N3 Ru1 119.8(5) . .
C1 N3 Ru1 122.5(4) . .
Ru1 N1 H1A 109.5 . .
Ru1 N1 H1B 109.5 . .
H1A N1 H1B 109.5 . .
Ru1 N1 H1C 109.5 . .
H1A N1 H1C 109.5 . .
H1B N1 H1C 109.5 . .
Ru1 N2 H2A 109.5 . .
Ru1 N2 H2B 109.5 . .
H2A N2 H2B 109.5 . .
Ru1 N2 H2C 109.5 . .
H2A N2 H2C 109.5 . .
H2B N2 H2C 109.5 . .
N3 C5 C4 122.6(7) . .
N3 C5 H5 118.7 . .
C4 C5 H5 118.7 . .
C1 C2 C3 118.8(7) . .
C1 C2 H2 120.6 . .
C3 C2 H2 120.6 . .
C4 C3 C2 118.8(7) . .
C4 C3 H3 120.6 . .
C2 C3 H3 120.6 . .
C3 C4 C5 119.0(7) . .
C3 C4 H4 120.5 . .
C5 C4 H4 120.5 . .
O2 S1 O1 112.7(6) . .
O2 S1 Ru1 125.0(5) . .
O1 S1 Ru1 122.3(4) . .
S1A O1A Ru1 127.4(15) . .
O1A S1A O2A 114.0(13) . .
O2B S1B S1B 92.6(12) . 7_655
O2B S1B O2B 50.4(18) . 7_655
S1B S1B O2B 42.2(8) 7_655 7_655
O2B S1B O1B 149.3(14) . .
S1B S1B O1B 69.9(4) 7_655 .
O2B S1B O1B 108.2(9) 7_655 .
O2B S1B Ru1 141.3(11) . .
S1B S1B Ru1 77.63(18) 7_655 .
O2B S1B Ru1 111.1(8) 7_655 .
O1B S1B Ru1 61.3(8) . .
S1B O2B O2B 87.4(12) . 7_655
S1B O2B S1B 45.2(10) . 7_655
O2B O2B S1B 42.2(8) 7_655 7_655
S1B O1B S1B 40.3(8) . 7_655
S1B O1B Ru1 80.8(9) . .
S1B O1B Ru1 80.8(9) 7_655 .

loop_
_geom_bond_atom_site_label_1
_geom_bond_atom_site_label_2
_geom_bond_site_symmetry_2
_geom_bond_distance
Ru1 O1A . 1.87(3)
Ru1 N3 . 2.081(5)
Ru1 N1 . 2.112(4)
Ru1 N1 7_655 2.112(4)
Ru1 N2 7_655 2.121(4)
Ru1 N2 . 2.121(4)
Ru1 S1 . 2.141(3)
Ru1 O1B . 2.19(2)
Ru1 S1B . 2.465(7)
Ru1 S1B 7_655 2.465(7)
C1 N3 . 1.354(8)
C1 C2 . 1.364(9)
C1 H1 . 0.95
N3 C5 . 1.338(8)
N1 H1A . 0.91
N1 H1B . 0.91
N1 H1C . 0.91
N2 H2A . 0.91
N2 H2B . 0.91
N2 H2C . 0.91
C5 C4 . 1.384(11)
C5 H5 . 0.95
C2 C3 . 1.394(11)
C2 H2 . 0.95
C3 C4 . 1.378(12)
C3 H3 . 0.95
C4 H4 . 0.95
S1 O2 . 1.432(12)
S1 O1 . 1.454(10)
O1A S1A . 1.51(3)
O2A S1A . 1.55(3)
S1B O2B . 0.999(18)
S1B S1B 7_655 1.056(16)
S1B O2B 7_655 1.486(19)
S1B O1B . 1.53(2)
O2B O2B 7_655 1.15(4)
O2B S1B 7_655 1.486(19)
O1B S1B 7_655 1.53(2)

loop_
_geom_torsion_atom_site_label_1
_geom_torsion_atom_site_label_2
_geom_torsion_atom_site_label_3
_geom_torsion_atom_site_label_4
_geom_torsion
_geom_torsion_site_symmetry_1
_geom_torsion_site_symmetry_4
C2 C1 N3 C5 0.000(4) . .
C2 C1 N3 Ru1 180.000(3) . .
O1A Ru1 N3 C5 0.000(5) . .
N1 Ru1 N3 C5 47.14(12) . .
N1 Ru1 N3 C5 -47.14(12) 7_655 .
N2 Ru1 N3 C5 -132.49(13) 7_655 .
N2 Ru1 N3 C5 132.49(13) . .
S1 Ru1 N3 C5 180.000(13) . .
O1B Ru1 N3 C5 0.000(6) . .
S1B Ru1 N3 C5 -147.5(5) . .
S1B Ru1 N3 C5 147.5(5) 7_655 .
O1A Ru1 N3 C1 180.000(4) . .
N1 Ru1 N3 C1 -132.86(12) . .
N1 Ru1 N3 C1 132.86(12) 7_655 .
N2 Ru1 N3 C1 47.51(13) 7_655 .
N2 Ru1 N3 C1 -47.51(13) . .
S1 Ru1 N3 C1 0.000(14) . .
O1B Ru1 N3 C1 180.000(4) . .
S1B Ru1 N3 C1 32.5(5) . .
S1B Ru1 N3 C1 -32.5(5) 7_655 .
C1 N3 C5 C4 0.000(6) . .
Ru1 N3 C5 C4 180.000(5) . .
N3 C1 C2 C3 0.000(6) . .
C1 C2 C3 C4 0.000(7) . .
C2 C3 C4 C5 0.000(6) . .
N3 C5 C4 C3 0.000(7) . .
O1A Ru1 S1 O2 180.000(4) . .
N3 Ru1 S1 O2 0.000(8) . .
N1 Ru1 S1 O2 132.60(12) . .
N1 Ru1 S1 O2 -132.60(12) 7_655 .
N2 Ru1 S1 O2 -47.43(12) 7_655 .
N2 Ru1 S1 O2 47.43(12) . .
O1B Ru1 S1 O2 180.000(4) . .
S1B Ru1 S1 O2 -40.3(5) . .
S1B Ru1 S1 O2 40.3(5) 7_655 .
O1A Ru1 S1 O1 0.000(3) . .
N3 Ru1 S1 O1 180.000(7) . .
N1 Ru1 S1 O1 -47.40(12) . .
N1 Ru1 S1 O1 47.40(12) 7_655 .
N2 Ru1 S1 O1 132.57(12) 7_655 .
N2 Ru1 S1 O1 -132.57(12) . .
O1B Ru1 S1 O1 0.000(3) . .
S1B Ru1 S1 O1 139.7(5) . .
S1B Ru1 S1 O1 -139.7(5) 7_655 .
N3 Ru1 O1A S1A 180.000(11) . .
N1 Ru1 O1A S1A 131.88(16) . .
N1 Ru1 O1A S1A -131.88(16) 7_655 .
N2 Ru1 O1A S1A -49.7(2) 7_655 .
N2 Ru1 O1A S1A 49.7(2) . .
S1 Ru1 O1A S1A 0.000(7) . .
O1B Ru1 O1A S1A 0.00(12) . .
S1B Ru1 O1A S1A -19.4(4) . .
S1B Ru1 O1A S1A 19.4(4) 7_655 .
Ru1 O1A S1A O2A 0.000(10) . .
O1A Ru1 S1B O2B 153(2) . .
N3 Ru1 S1B O2B -42(2) . .
N1 Ru1 S1B O2B 122(2) . .
N1 Ru1 S1B O2B -141(2) 7_655 .
N2 Ru1 S1B O2B -58(2) 7_655 .
N2 Ru1 S1B O2B 38(2) . .
S1 Ru1 S1B O2B 130(2) . .
O1B Ru1 S1B O2B 152(2) . .
S1B Ru1 S1B O2B 78(2) 7_655 .
O1A Ru1 S1B S1B 75.0(4) . 7_655
N3 Ru1 S1B S1B -120.3(5) . 7_655
N1 Ru1 S1B S1B 43.54(14) . 7_655
N1 Ru1 S1B S1B 141.05(13) 7_655 7_655
N2 Ru1 S1B S1B -136.25(14) 7_655 7_655
N2 Ru1 S1B S1B -40.62(13) . 7_655
S1 Ru1 S1B S1B 51.4(5) . 7_655
O1B Ru1 S1B S1B 73.6(4) . 7_655
O1A Ru1 S1B O2B 101.2(9) . 7_655
N3 Ru1 S1B O2B -94.1(9) . 7_655
N1 Ru1 S1B O2B 69.7(8) . 7_655
N1 Ru1 S1B O2B 167.2(8) 7_655 7_655
N2 Ru1 S1B O2B -110.1(8) 7_655 7_655
N2 Ru1 S1B O2B -14.4(8) . 7_655
S1 Ru1 S1B O2B 77.5(9) . 7_655
O1B Ru1 S1B O2B 99.8(9) . 7_655
S1B Ru1 S1B O2B 26.2(8) 7_655 7_655
O1A Ru1 S1B O1B 1.3(6) . .
N3 Ru1 S1B O1B 166.0(4) . .
N1 Ru1 S1B O1B -30.1(4) . .
N1 Ru1 S1B O1B 67.4(4) 7_655 .
N2 Ru1 S1B O1B 150.1(4) 7_655 .
N2 Ru1 S1B O1B -114.3(4) . .
S1 Ru1 S1B O1B -22.3(4) . .
S1B Ru1 S1B O1B -73.6(4) 7_655 .
S1B S1B O2B O2B 0.000(3) 7_655 7_655
O1B S1B O2B O2B 53(2) . 7_655
Ru1 S1B O2B O2B -73.3(16) . 7_655
O2B S1B O2B S1B 0.000(5) 7_655 7_655
O1B S1B O2B S1B 53(2) . 7_655
Ru1 S1B O2B S1B -73.3(16) . 7_655
O2B S1B O1B S1B -58(3) . 7_655
O2B S1B O1B S1B -17.9(10) 7_655 7_655
Ru1 S1B O1B S1B 86.6(3) . 7_655
O2B S1B O1B Ru1 -145(3) . .
S1B S1B O1B Ru1 -86.6(3) 7_655 .
O2B S1B O1B Ru1 -104.6(8) 7_655 .
O1A Ru1 O1B S1B -159.6(4) . .
N3 Ru1 O1B S1B -159.6(4) . .
N1 Ru1 O1B S1B 152.6(4) . .
N1 Ru1 O1B S1B -111.8(4) 7_655 .
N2 Ru1 O1B S1B -28.8(5) 7_655 .
N2 Ru1 O1B S1B 69.6(3) . .
S1 Ru1 O1B S1B 20.4(4) . .
S1B Ru1 O1B S1B 40.8(8) 7_655 .
O1A Ru1 O1B S1B 159.6(4) . 7_655
N3 Ru1 O1B S1B 159.6(4) . 7_655
N1 Ru1 O1B S1B 111.8(4) . 7_655
N1 Ru1 O1B S1B -152.6(4) 7_655 7_655
N2 Ru1 O1B S1B -69.6(3) 7_655 7_655
N2 Ru1 O1B S1B 28.8(5) . 7_655
S1 Ru1 O1B S1B -20.4(4) . 7_655
S1B Ru1 O1B S1B -40.8(8) . 7_655
